data_4311103
loop_
_publ_author_name
'Hiram I. Beltr\'an'
'Raquel Esquivel'
'Arturo Sosa-S\'anchez'
'Jose L. Sosa-S\'anchez'
'Herbert H\"opfl'
'Victor Barba'
'Norberto Farf\'an'
'M\'onica Galicia Garc\'ia'
'Octavio Olivares-Xometl'
'Luis S. Zamudio-Rivera'

_publ_contact_author_address
;
Programa de Ingenier\'ia Molecular, Instituto Mexicano del Petr\'oleo,
Eje Central L\'azaro C\'ardenas 152, Col. San Bartolo Atepehuacan,
C. P. 07730, M\'exico, D. F.
;
_publ_contact_author_fax (52)91756239
_publ_contact_author_name 'Hiram Isaac Beltr\'an Conde'
_publ_contact_author_phone (52)91757399
_publ_section_title
;
 Microwave Assisted Stereoselective Synthesis of Cis-Substituted TinIV
 Phthalocyanine Dicarboxylates. Application as Corrosion Inhibitors
;
_journal_name_full 'Inorganic Chemistry'
_journal_page_first 3555
_journal_page_last 3557
_journal_paper_doi 10.1021/ic049634n
_journal_volume 43
_journal_year 2004
_chemical_compound_source 'synthesis as described'
_chemical_formula_sum 'C52 H54 Cl0 N8 O4 Sn'
_chemical_formula_weight 973.72
_chemical_name_common 'Compound 3a'
_chemical_name_systematic
;
Phthalocyaninato tinIV bis(decanoate)2
;
_space_group_IT_number 2
_symmetry_cell_setting triclinic
_symmetry_Int_Tables_number 2
_symmetry_space_group_name_Hall '-P 1'
_symmetry_space_group_name_H-M 'P -1'
_atom_sites_solution_hydrogens geom
_atom_sites_solution_primary direct
_atom_sites_solution_secondary difmap
_audit_conform_dict_location ftp://ftp.iucr.org/pub/cif_core.dic
_audit_conform_dict_name cif_core.dic
_audit_conform_dict_version 2.2
_audit_creation_date 2003-07-21T16:37:42-00:00
_audit_creation_method 'WinGX routine CIF_UPDATE'
_cell_angle_alpha 65.3990(10)
_cell_angle_beta 71.3560(10)
_cell_angle_gamma 78.9300(10)
_cell_formula_units_Z 2
_cell_length_a 13.1764(9)
_cell_length_b 13.4184(9)
_cell_length_c 14.9293(10)
_cell_measurement_temperature 100(2)
_cell_volume 2268.7(3)
_computing_structure_refinement 'SHELXL-97 (Sheldrick, 1997)'
_diffrn_ambient_temperature 100(2)
_diffrn_measured_fraction_theta_full 0.997
_diffrn_measured_fraction_theta_max 0.997
_diffrn_radiation_monochromator graphite
_diffrn_radiation_type MoK\a
_diffrn_radiation_wavelength 0.71073
_diffrn_reflns_av_R_equivalents 0.0406
_diffrn_reflns_av_unetI/netI 0.0603
_diffrn_reflns_limit_h_max 15
_diffrn_reflns_limit_h_min -15
_diffrn_reflns_limit_k_max 15
_diffrn_reflns_limit_k_min -15
_diffrn_reflns_limit_l_max 17
_diffrn_reflns_limit_l_min -17
_diffrn_reflns_number 16694
_diffrn_reflns_theta_full 25
_diffrn_reflns_theta_max 25
_diffrn_reflns_theta_min 1.56
_exptl_absorpt_coefficient_mu 0.62
_exptl_absorpt_correction_type SADABS
_exptl_crystal_density_diffrn 1.425
_exptl_crystal_density_method 'not measured'
_exptl_crystal_F_000 1008
_refine_diff_density_max 0.927
_refine_diff_density_min -0.673
_refine_diff_density_rms 0.084
_refine_ls_extinction_method none
_refine_ls_goodness_of_fit_ref 1.036
_refine_ls_hydrogen_treatment mixed
_refine_ls_matrix_type full
_refine_ls_number_parameters 588
_refine_ls_number_reflns 7978
_refine_ls_number_restraints 0
_refine_ls_restrained_S_all 1.036
_refine_ls_R_factor_all 0.0423
_refine_ls_R_factor_gt 0.0372
_refine_ls_shift/su_max 0.001
_refine_ls_shift/su_mean 0
_refine_ls_structure_factor_coef Fsqd
_refine_ls_weighting_details 'calc w=1/[\s^2^(Fo^2^)+(0.0322P)^2^+1.0131P] where P=(Fo^2^+2Fc^2^)/3'
_refine_ls_weighting_scheme calc
_refine_ls_wR_factor_gt 0.0831
_refine_ls_wR_factor_ref 0.0859
_reflns_number_gt 7177
_reflns_number_total 7978
_reflns_threshold_expression >2sigma(I)
_cod_data_source_file ic049634nsi20040412_065107.cif
_cod_data_source_block zarviem
_cod_original_sg_symbol_H-M 'P 1'
_cod_database_code 4311103

loop_
_symmetry_equiv_pos_as_xyz
'x, y, z'
'-x, -y, -z'

loop_
_atom_site_label
_atom_site_type_symbol
_atom_site_fract_x
_atom_site_fract_y
_atom_site_fract_z
_atom_site_U_iso_or_equiv
_atom_site_adp_type
_atom_site_occupancy
_atom_site_symmetry_multiplicity
_atom_site_calc_flag
_atom_site_refinement_flags
_atom_site_disorder_assembly
_atom_site_disorder_group
Sn1 Sn 0.126151(15) 0.745221(15) 0.141947(14) 0.01260(7) Uani 1 1 d . . .
N1 N 0.29454(18) 0.75349(19) 0.05470(17) 0.0144(5) Uani 1 1 d . . .
N2 N 0.30350(19) 0.65430(19) -0.05124(18) 0.0164(5) Uani 1 1 d . . .
N3 N 0.12011(19) 0.72078(19) 0.00978(17) 0.0153(5) Uani 1 1 d . . .
N4 N -0.06802(19) 0.77324(19) 0.01608(17) 0.0161(5) Uani 1 1 d . . .
N5 N -0.00319(18) 0.86579(18) 0.09480(17) 0.0142(5) Uani 1 1 d . . .
N6 N -0.00529(19) 0.98945(18) 0.17641(17) 0.0154(5) Uani 1 1 d . . .
N7 N 0.16693(18) 0.88572(18) 0.15422(17) 0.0141(5) Uani 1 1 d . . .
N8 N 0.35782(19) 0.84090(19) 0.13831(17) 0.0157(5) Uani 1 1 d . . .
O1 O -0.00146(15) 0.64161(15) 0.22438(14) 0.0167(4) Uani 1 1 d . . .
O2 O -0.01211(16) 0.74902(16) 0.30499(15) 0.0196(5) Uani 1 1 d . . .
O3 O 0.19673(15) 0.64737(15) 0.26156(14) 0.0166(4) Uani 1 1 d . . .
O4 O 0.20813(16) 0.54223(16) 0.17769(15) 0.0189(4) Uani 1 1 d . . .
C1 C 0.3463(2) 0.6939(2) -0.0050(2) 0.0153(6) Uani 1 1 d . . .
C2 C 0.2000(2) 0.6673(2) -0.0437(2) 0.0163(6) Uani 1 1 d . . .
C3 C 0.0245(2) 0.7196(2) -0.0093(2) 0.0152(6) Uani 1 1 d . . .
C4 C -0.0790(2) 0.8422(2) 0.0620(2) 0.0155(6) Uani 1 1 d . . .
C5 C -0.0506(2) 0.9421(2) 0.1378(2) 0.0150(6) Uani 1 1 d . . .
C6 C 0.0952(2) 0.9654(2) 0.1804(2) 0.0156(6) Uani 1 1 d . . .
C7 C 0.2646(2) 0.8939(2) 0.1644(2) 0.0147(6) Uani 1 1 d . . .
C8 C 0.3707(2) 0.7777(2) 0.0866(2) 0.0156(6) Uani 1 1 d . . .
C9 C 0.4743(2) 0.7288(2) 0.0488(2) 0.0166(6) Uani 1 1 d . . .
C10 C 0.4601(2) 0.6786(2) -0.0108(2) 0.0162(6) Uani 1 1 d . . .
C11 C 0.5468(2) 0.6244(2) -0.0592(2) 0.0183(6) Uani 1 1 d . . .
H11 H 0.5378 0.5899 -0.1001 0.022 Uiso 1 1 calc R . .
C12 C 0.6458(2) 0.6226(2) -0.0457(2) 0.0212(7) Uani 1 1 d . . .
H12 H 0.706 0.5865 -0.0782 0.025 Uiso 1 1 calc R . .
C13 C 0.6600(2) 0.6729(2) 0.0148(2) 0.0212(7) Uani 1 1 d . . .
H13 H 0.7293 0.6702 0.0228 0.025 Uiso 1 1 calc R . .
C14 C 0.5738(2) 0.7263(2) 0.0630(2) 0.0187(6) Uani 1 1 d . . .
H14 H 0.5826 0.7602 0.1044 0.022 Uiso 1 1 calc R . .
C15 C 0.1517(2) 0.6252(2) -0.0949(2) 0.0168(6) Uani 1 1 d . . .
C16 C 0.0426(2) 0.6561(2) -0.0723(2) 0.0166(6) Uani 1 1 d . . .
C17 C -0.0271(2) 0.6260(2) -0.1081(2) 0.0176(6) Uani 1 1 d . . .
H17 H -0.1014 0.6486 -0.0939 0.021 Uiso 1 1 calc R . .
C18 C 0.0164(3) 0.5616(2) -0.1654(2) 0.0215(7) Uani 1 1 d . . .
H18 H -0.0295 0.5371 -0.1888 0.026 Uiso 1 1 calc R . .
C19 C 0.1263(3) 0.5321(2) -0.1893(2) 0.0225(7) Uani 1 1 d . . .
H19 H 0.1538 0.4889 -0.2298 0.027 Uiso 1 1 calc R . .
C20 C 0.1961(2) 0.5641(2) -0.1557(2) 0.0190(6) Uani 1 1 d . . .
H20 H 0.2711 0.5452 -0.1734 0.023 Uiso 1 1 calc R . .
C21 C -0.1780(2) 0.9067(2) 0.0837(2) 0.0164(6) Uani 1 1 d . . .
C22 C -0.1612(2) 0.9678(2) 0.1332(2) 0.0166(6) Uani 1 1 d . . .
C23 C -0.2446(2) 1.0347(2) 0.1690(2) 0.0196(6) Uani 1 1 d . . .
H23 H -0.2338 1.077 0.2024 0.024 Uiso 1 1 calc R . .
C24 C -0.3432(2) 1.0374(2) 0.1543(2) 0.0215(7) Uani 1 1 d . . .
H24 H -0.4018 1.0806 0.1799 0.026 Uiso 1 1 calc R . .
C25 C -0.3593(2) 0.9780(2) 0.1026(2) 0.0210(7) Uani 1 1 d . . .
H25 H -0.428 0.9824 0.0927 0.025 Uiso 1 1 calc R . .
C26 C -0.2762(2) 0.9131(2) 0.0657(2) 0.0185(6) Uani 1 1 d . . .
H26 H -0.2862 0.874 0.0291 0.022 Uiso 1 1 calc R . .
C27 C 0.1501(2) 1.0258(2) 0.2101(2) 0.0155(6) Uani 1 1 d . . .
C28 C 0.2548(2) 0.9800(2) 0.2016(2) 0.0157(6) Uani 1 1 d . . .
C29 C 0.3300(2) 1.0223(2) 0.2223(2) 0.0185(6) Uani 1 1 d . . .
H29 H 0.402 0.9918 0.2157 0.022 Uiso 1 1 calc R . .
C30 C 0.2951(2) 1.1102(2) 0.2526(2) 0.0211(7) Uani 1 1 d . . .
H30 H 0.3439 1.1403 0.2681 0.025 Uiso 1 1 calc R . .
C31 C 0.1898(3) 1.1555(2) 0.2609(2) 0.0233(7) Uani 1 1 d . . .
H31 H 0.1685 1.2161 0.2816 0.028 Uiso 1 1 calc R . .
C32 C 0.1154(2) 1.1147(2) 0.2398(2) 0.0185(6) Uani 1 1 d . . .
H32 H 0.0437 1.1461 0.2453 0.022 Uiso 1 1 calc R . .
C33 C -0.0483(2) 0.6746(2) 0.2986(2) 0.0158(6) Uani 1 1 d . . .
C34 C -0.1508(2) 0.6244(2) 0.3702(2) 0.0187(6) Uani 1 1 d . . .
H34A H -0.1596 0.6241 0.4387 0.022 Uiso 1 1 calc R . .
H34B H -0.1481 0.5475 0.377 0.022 Uiso 1 1 calc R . .
C35 C -0.2464(2) 0.6899(2) 0.3298(2) 0.0203(7) Uani 1 1 d . . .
H35A H -0.2526 0.7646 0.3296 0.024 Uiso 1 1 calc R . .
H35B H -0.2329 0.6972 0.2583 0.024 Uiso 1 1 calc R . .
C36 C -0.3518(2) 0.6368(2) 0.3928(2) 0.0212(7) Uani 1 1 d . . .
H36A H -0.3589 0.6175 0.466 0.025 Uiso 1 1 calc R . .
H36B H -0.35 0.5677 0.3831 0.025 Uiso 1 1 calc R . .
C37 C -0.4496(2) 0.7097(3) 0.3650(2) 0.0238(7) Uani 1 1 d . . .
H37A H -0.4452 0.7246 0.2932 0.029 Uiso 1 1 calc R . .
H37B H -0.4489 0.7809 0.37 0.029 Uiso 1 1 calc R . .
C38 C -0.5549(2) 0.6588(3) 0.4335(2) 0.0228(7) Uani 1 1 d . . .
H38A H -0.5569 0.5895 0.4257 0.027 Uiso 1 1 calc R . .
H38B H -0.5573 0.6401 0.5056 0.027 Uiso 1 1 calc R . .
C39 C -0.6542(2) 0.7326(2) 0.4107(2) 0.0226(7) Uani 1 1 d . . .
H39A H -0.6518 0.8023 0.4176 0.027 Uiso 1 1 calc R . .
H39B H -0.6523 0.7505 0.3388 0.027 Uiso 1 1 calc R . .
C40 C -0.7590(2) 0.6825(2) 0.4796(2) 0.0215(7) Uani 1 1 d . . .
H40A H -0.7604 0.6119 0.4739 0.026 Uiso 1 1 calc R . .
H40B H -0.7613 0.6662 0.5513 0.026 Uiso 1 1 calc R . .
C41 C -0.8585(2) 0.7538(3) 0.4564(2) 0.0230(7) Uani 1 1 d . . .
H41A H -0.8589 0.7665 0.3863 0.028 Uiso 1 1 calc R . .
H41B H -0.8557 0.8261 0.4584 0.028 Uiso 1 1 calc R . .
C42 C -0.9618(3) 0.7036(3) 0.5308(3) 0.0370(9) Uani 1 1 d . . .
H42A H -0.9634 0.6304 0.532 0.056 Uiso 1 1 calc R . .
H42B H -1.0233 0.7504 0.5091 0.056 Uiso 1 1 calc R . .
H42C H -0.9653 0.6976 0.5994 0.056 Uiso 1 1 calc R . .
C43 C 0.2262(2) 0.5557(2) 0.2481(2) 0.0170(6) Uani 1 1 d . . .
C44 C 0.2861(2) 0.4690(2) 0.3194(2) 0.0185(6) Uani 1 1 d . . .
H44A H 0.2626 0.4772 0.386 0.022 Uiso 1 1 calc R . .
H44B H 0.3638 0.4806 0.2908 0.022 Uiso 1 1 calc R . .
C45 C 0.2689(2) 0.3529(2) 0.3366(2) 0.0208(7) Uani 1 1 d . . .
H45A H 0.2864 0.3471 0.2693 0.025 Uiso 1 1 calc R . .
H45B H 0.192 0.3398 0.3702 0.025 Uiso 1 1 calc R . .
C46 C 0.3355(2) 0.2629(2) 0.4016(2) 0.0222(7) Uani 1 1 d . . .
H46A H 0.3169 0.2675 0.4696 0.027 Uiso 1 1 calc R . .
H46B H 0.3156 0.1905 0.4122 0.027 Uiso 1 1 calc R . .
C47 C 0.4556(3) 0.2687(3) 0.3558(2) 0.0261(7) Uani 1 1 d . . .
H47A H 0.4778 0.334 0.3578 0.031 Uiso 1 1 calc R . .
H47B H 0.4729 0.2784 0.2832 0.031 Uiso 1 1 calc R . .
C48 C 0.5199(3) 0.1677(3) 0.4104(2) 0.0264(7) Uani 1 1 d . . .
H48A H 0.502 0.1033 0.4037 0.032 Uiso 1 1 calc R . .
H48B H 0.4984 0.1546 0.4841 0.032 Uiso 1 1 calc R . .
C49 C 0.6405(3) 0.1772(3) 0.3697(2) 0.0273(7) Uani 1 1 d . . .
H49A H 0.659 0.2386 0.3806 0.033 Uiso 1 1 calc R . .
H49B H 0.6613 0.1953 0.2951 0.033 Uiso 1 1 calc R . .
C50 C 0.7052(3) 0.0733(3) 0.4197(3) 0.0279(7) Uani 1 1 d . . .
H50A H 0.6807 0.0527 0.4947 0.034 Uiso 1 1 calc R . .
H50B H 0.6897 0.013 0.4052 0.034 Uiso 1 1 calc R . .
C51 C 0.8256(3) 0.0829(3) 0.3849(3) 0.0294(8) Uani 1 1 d . . .
H51A H 0.8419 0.1417 0.4008 0.035 Uiso 1 1 calc R . .
H51B H 0.8506 0.1042 0.3098 0.035 Uiso 1 1 calc R . .
C52 C 0.8862(3) -0.0235(3) 0.4357(3) 0.0402(9) Uani 1 1 d . . .
H52A H 0.8613 -0.0454 0.5101 0.06 Uiso 1 1 calc R . .
H52B H 0.9632 -0.0127 0.4126 0.06 Uiso 1 1 calc R . .
H52C H 0.8734 -0.0811 0.4173 0.06 Uiso 1 1 calc R . .

loop_
_atom_site_aniso_label
_atom_site_aniso_U_11
_atom_site_aniso_U_22
_atom_site_aniso_U_33
_atom_site_aniso_U_23
_atom_site_aniso_U_13
_atom_site_aniso_U_12
Sn1 0.01277(11) 0.01285(11) 0.01350(11) -0.00618(8) -0.00285(8) -0.00230(8)
N1 0.0139(13) 0.0159(12) 0.0133(12) -0.0070(10) -0.0005(10) -0.0030(10)
N2 0.0167(13) 0.0170(13) 0.0172(13) -0.0081(11) -0.0041(10) -0.0018(10)
N3 0.0169(13) 0.0169(13) 0.0133(12) -0.0068(10) -0.0029(10) -0.0035(10)
N4 0.0166(13) 0.0166(13) 0.0142(12) -0.0040(10) -0.0042(10) -0.0033(10)
N5 0.0133(12) 0.0142(12) 0.0157(12) -0.0060(10) -0.0039(10) -0.0021(10)
N6 0.0165(13) 0.0131(12) 0.0160(12) -0.0053(10) -0.0030(10) -0.0029(10)
N7 0.0161(13) 0.0129(12) 0.0157(12) -0.0073(10) -0.0034(10) -0.0033(10)
N8 0.0166(13) 0.0155(13) 0.0153(12) -0.0062(10) -0.0031(10) -0.0025(10)
O1 0.0168(11) 0.0167(11) 0.0162(10) -0.0061(9) -0.0021(9) -0.0049(8)
O2 0.0208(11) 0.0180(11) 0.0212(11) -0.0067(9) -0.0074(9) -0.0032(9)
O3 0.0173(11) 0.0170(11) 0.0173(10) -0.0079(9) -0.0059(9) 0.0001(8)
O4 0.0198(11) 0.0205(11) 0.0182(11) -0.0088(9) -0.0047(9) -0.0029(9)
C1 0.0174(15) 0.0136(15) 0.0131(14) -0.0049(12) -0.0007(12) -0.0035(12)
C2 0.0194(16) 0.0161(15) 0.0123(14) -0.0041(12) -0.0024(12) -0.0046(12)
C3 0.0176(16) 0.0137(15) 0.0138(14) -0.0038(12) -0.0038(12) -0.0043(12)
C4 0.0154(15) 0.0147(15) 0.0132(14) -0.0022(12) -0.0017(12) -0.0046(12)
C5 0.0165(15) 0.0119(14) 0.0137(14) -0.0026(12) -0.0026(12) -0.0022(12)
C6 0.0195(16) 0.0111(14) 0.0144(14) -0.0026(12) -0.0032(12) -0.0048(12)
C7 0.0173(15) 0.0137(15) 0.0131(14) -0.0039(12) -0.0037(12) -0.0041(12)
C8 0.0174(15) 0.0142(15) 0.0146(14) -0.0046(12) -0.0033(12) -0.0034(12)
C9 0.0167(16) 0.0167(15) 0.0155(15) -0.0062(12) -0.0027(12) -0.0022(12)
C10 0.0166(15) 0.0141(15) 0.0165(15) -0.0061(12) -0.0005(12) -0.0041(12)
C11 0.0179(16) 0.0176(16) 0.0172(15) -0.0071(13) 0.0007(12) -0.0048(12)
C12 0.0199(17) 0.0183(16) 0.0234(16) -0.0098(13) -0.0012(13) -0.0003(13)
C13 0.0134(16) 0.0232(17) 0.0261(17) -0.0085(14) -0.0042(13) -0.0034(13)
C14 0.0183(16) 0.0193(16) 0.0202(16) -0.0093(13) -0.0025(13) -0.0056(13)
C15 0.0182(16) 0.0178(15) 0.0138(14) -0.0044(12) -0.0032(12) -0.0050(12)
C16 0.0195(16) 0.0138(15) 0.0133(14) -0.0029(12) -0.0018(12) -0.0035(12)
C17 0.0187(16) 0.0180(15) 0.0169(15) -0.0064(13) -0.0054(12) -0.0024(12)
C18 0.0252(17) 0.0214(16) 0.0245(16) -0.0100(14) -0.0119(14) -0.0043(13)
C19 0.0302(18) 0.0205(16) 0.0218(16) -0.0113(14) -0.0077(14) -0.0039(14)
C20 0.0182(16) 0.0210(16) 0.0191(15) -0.0101(13) -0.0028(13) -0.0024(13)
C21 0.0183(16) 0.0129(15) 0.0144(14) -0.0017(12) -0.0034(12) -0.0030(12)
C22 0.0174(15) 0.0136(15) 0.0162(15) -0.0037(12) -0.0035(12) -0.0021(12)
C23 0.0191(16) 0.0153(15) 0.0231(16) -0.0072(13) -0.0040(13) -0.0016(12)
C24 0.0184(16) 0.0147(15) 0.0250(17) -0.0049(13) -0.0024(13) 0.0009(12)
C25 0.0133(15) 0.0208(16) 0.0224(16) -0.0018(13) -0.0042(13) -0.0025(13)
C26 0.0194(16) 0.0169(15) 0.0171(15) -0.0033(12) -0.0031(13) -0.0074(13)
C27 0.0188(16) 0.0136(14) 0.0133(14) -0.0034(12) -0.0037(12) -0.0047(12)
C28 0.0194(16) 0.0143(15) 0.0136(14) -0.0054(12) -0.0034(12) -0.0035(12)
C29 0.0170(16) 0.0213(16) 0.0196(15) -0.0104(13) -0.0030(13) -0.0034(12)
C30 0.0236(17) 0.0212(16) 0.0251(16) -0.0138(14) -0.0059(14) -0.0061(13)
C31 0.0280(18) 0.0179(16) 0.0263(17) -0.0118(14) -0.0061(14) -0.0005(13)
C32 0.0177(16) 0.0171(15) 0.0205(16) -0.0067(13) -0.0059(13) 0.0002(12)
C33 0.0174(16) 0.0146(15) 0.0162(15) -0.0044(12) -0.0082(12) 0.0003(12)
C34 0.0189(16) 0.0197(16) 0.0161(15) -0.0057(13) -0.0020(12) -0.0051(13)
C35 0.0181(16) 0.0190(16) 0.0211(16) -0.0061(13) -0.0031(13) -0.0030(13)
C36 0.0190(16) 0.0219(16) 0.0207(16) -0.0061(13) -0.0037(13) -0.0048(13)
C37 0.0207(17) 0.0236(17) 0.0225(17) -0.0057(14) -0.0031(14) -0.0036(13)
C38 0.0202(17) 0.0234(17) 0.0222(16) -0.0061(14) -0.0053(13) -0.0029(13)
C39 0.0218(17) 0.0208(16) 0.0217(16) -0.0053(13) -0.0046(13) -0.0028(13)
C40 0.0193(17) 0.0232(17) 0.0210(16) -0.0069(13) -0.0050(13) -0.0035(13)
C41 0.0206(17) 0.0274(18) 0.0204(16) -0.0089(14) -0.0051(13) -0.0012(14)
C42 0.0192(18) 0.044(2) 0.034(2) -0.0039(17) -0.0060(15) 0.0015(16)
C43 0.0111(15) 0.0200(16) 0.0165(15) -0.0064(13) 0.0005(12) -0.0021(12)
C44 0.0210(16) 0.0169(15) 0.0211(16) -0.0100(13) -0.0071(13) -0.0004(12)
C45 0.0222(17) 0.0168(16) 0.0252(17) -0.0095(13) -0.0063(14) -0.0023(13)
C46 0.0241(17) 0.0167(16) 0.0249(17) -0.0086(13) -0.0056(14) 0.0001(13)
C47 0.0290(19) 0.0231(17) 0.0263(17) -0.0091(14) -0.0117(15) 0.0043(14)
C48 0.0254(18) 0.0240(18) 0.0283(18) -0.0121(15) -0.0060(15) 0.0044(14)
C49 0.0284(19) 0.0266(18) 0.0262(18) -0.0123(15) -0.0059(15) 0.0025(15)
C50 0.0265(19) 0.0277(18) 0.0270(18) -0.0114(15) -0.0055(15) 0.0032(14)
C51 0.0258(19) 0.0321(19) 0.0287(18) -0.0099(15) -0.0091(15) 0.0010(15)
C52 0.027(2) 0.047(2) 0.035(2) -0.0080(18) -0.0082(17) 0.0052(17)

loop_
_atom_type_symbol
_atom_type_description
_atom_type_scat_dispersion_real
_atom_type_scat_dispersion_imag
_atom_type_scat_source
C C 0.0033 0.0016 'International Tables Vol C Tables 4.2.6.8 and 6.1.1.4'
H H 0 0 'International Tables Vol C Tables 4.2.6.8 and 6.1.1.4'
O O 0.0106 0.006 'International Tables Vol C Tables 4.2.6.8 and 6.1.1.4'
Cl Cl 0.1484 0.1585 'International Tables Vol C Tables 4.2.6.8 and 6.1.1.4'
Sn Sn -0.6537 1.4246 'International Tables Vol C Tables 4.2.6.8 and 6.1.1.4'
N N 0.0061 0.0033 'International Tables Vol C Tables 4.2.6.8 and 6.1.1.4'

loop_
_geom_angle_atom_site_label_1
_geom_angle_atom_site_label_2
_geom_angle_atom_site_label_3
_geom_angle
_geom_angle_site_symmetry_1
_geom_angle_site_symmetry_3
_geom_angle_publ_flag
O3 Sn1 O1 85.66(7) . . ?
O3 Sn1 N7 87.27(8) . . ?
O1 Sn1 N7 132.93(8) . . ?
O3 Sn1 N3 131.45(8) . . ?
O1 Sn1 N3 86.31(8) . . ?
N7 Sn1 N3 130.36(9) . . ?
O3 Sn1 N1 80.89(8) . . ?
O1 Sn1 N1 144.43(8) . . ?
N7 Sn1 N1 79.31(9) . . ?
N3 Sn1 N1 78.53(8) . . ?
O3 Sn1 N5 146.75(8) . . ?
O1 Sn1 N5 82.16(8) . . ?
N7 Sn1 N5 78.88(8) . . ?
N3 Sn1 N5 78.55(9) . . ?
N1 Sn1 N5 124.95(9) . . ?
O3 Sn1 O2 74.33(7) . . ?
O1 Sn1 O2 55.28(7) . . ?
N7 Sn1 O2 78.02(8) . . ?
N3 Sn1 O2 134.47(8) . . ?
N1 Sn1 O2 146.95(7) . . ?
N5 Sn1 O2 73.29(7) . . ?
C1 N1 C8 107.6(2) . . ?
C1 N1 Sn1 125.30(18) . . ?
C8 N1 Sn1 121.45(18) . . ?
C2 N2 C1 122.1(3) . . ?
C2 N3 C3 108.3(2) . . ?
C2 N3 Sn1 125.39(18) . . ?
C3 N3 Sn1 122.48(18) . . ?
C3 N4 C4 122.2(2) . . ?
C5 N5 C4 107.6(2) . . ?
C5 N5 Sn1 123.56(18) . . ?
C4 N5 Sn1 121.70(18) . . ?
C6 N6 C5 122.5(2) . . ?
C7 N7 C6 108.3(2) . . ?
C7 N7 Sn1 123.60(18) . . ?
C6 N7 Sn1 126.04(18) . . ?
C8 N8 C7 122.1(2) . . ?
C33 O1 Sn1 101.75(16) . . ?
C33 O2 Sn1 82.72(16) . . ?
C43 O3 Sn1 103.95(16) . . ?
N2 C1 N1 127.6(3) . . ?
N2 C1 C10 123.0(3) . . ?
N1 C1 C10 109.4(2) . . ?
N2 C2 N3 128.5(3) . . ?
N2 C2 C15 122.9(3) . . ?
N3 C2 C15 108.6(2) . . ?
N4 C3 N3 127.7(2) . . ?
N4 C3 C16 123.2(3) . . ?
N3 C3 C16 108.9(2) . . ?
N4 C4 N5 128.0(3) . . ?
N4 C4 C21 122.4(3) . . ?
N5 C4 C21 109.5(2) . . ?
N6 C5 N5 127.4(3) . . ?
N6 C5 C22 122.9(3) . . ?
N5 C5 C22 109.6(2) . . ?
N6 C6 N7 128.0(2) . . ?
N6 C6 C27 123.2(3) . . ?
N7 C6 C27 108.7(2) . . ?
N8 C7 N7 128.4(2) . . ?
N8 C7 C28 122.4(2) . . ?
N7 C7 C28 109.0(2) . . ?
N8 C8 N1 127.9(3) . . ?
N8 C8 C9 122.3(3) . . ?
N1 C8 C9 109.6(2) . . ?
C14 C9 C10 121.6(3) . . ?
C14 C9 C8 131.5(3) . . ?
C10 C9 C8 106.9(2) . . ?
C9 C10 C11 120.6(3) . . ?
C9 C10 C1 106.4(2) . . ?
C11 C10 C1 132.9(3) . . ?
C12 C11 C10 117.7(3) . . ?
C12 C11 H11 121.1 . . ?
C10 C11 H11 121.1 . . ?
C11 C12 C13 121.7(3) . . ?
C11 C12 H12 119.2 . . ?
C13 C12 H12 119.2 . . ?
C14 C13 C12 120.5(3) . . ?
C14 C13 H13 119.8 . . ?
C12 C13 H13 119.8 . . ?
C13 C14 C9 117.9(3) . . ?
C13 C14 H14 121.1 . . ?
C9 C14 H14 121.1 . . ?
C16 C15 C20 121.4(3) . . ?
C16 C15 C2 107.2(2) . . ?
C20 C15 C2 131.4(3) . . ?
C15 C16 C17 121.5(3) . . ?
C15 C16 C3 106.9(2) . . ?
C17 C16 C3 131.7(3) . . ?
C18 C17 C16 117.1(3) . . ?
C18 C17 H17 121.4 . . ?
C16 C17 H17 121.4 . . ?
C17 C18 C19 121.2(3) . . ?
C17 C18 H18 119.4 . . ?
C19 C18 H18 119.4 . . ?
C20 C19 C18 121.6(3) . . ?
C20 C19 H19 119.2 . . ?
C18 C19 H19 119.2 . . ?
C19 C20 C15 117.0(3) . . ?
C19 C20 H20 121.5 . . ?
C15 C20 H20 121.5 . . ?
C26 C21 C22 121.4(3) . . ?
C26 C21 C4 131.8(3) . . ?
C22 C21 C4 106.8(2) . . ?
C23 C22 C21 120.5(3) . . ?
C23 C22 C5 133.0(3) . . ?
C21 C22 C5 106.5(2) . . ?
C24 C23 C22 117.8(3) . . ?
C24 C23 H23 121.1 . . ?
C22 C23 H23 121.1 . . ?
C23 C24 C25 121.6(3) . . ?
C23 C24 H24 119.2 . . ?
C25 C24 H24 119.2 . . ?
C26 C25 C24 120.7(3) . . ?
C26 C25 H25 119.7 . . ?
C24 C25 H25 119.7 . . ?
C25 C26 C21 118.0(3) . . ?
C25 C26 H26 121 . . ?
C21 C26 H26 121 . . ?
C28 C27 C32 121.7(3) . . ?
C28 C27 C6 106.8(2) . . ?
C32 C27 C6 131.5(3) . . ?
C27 C28 C29 121.0(3) . . ?
C27 C28 C7 107.2(2) . . ?
C29 C28 C7 131.7(3) . . ?
C30 C29 C28 117.3(3) . . ?
C30 C29 H29 121.4 . . ?
C28 C29 H29 121.4 . . ?
C29 C30 C31 121.2(3) . . ?
C29 C30 H30 119.4 . . ?
C31 C30 H30 119.4 . . ?
C32 C31 C30 121.9(3) . . ?
C32 C31 H31 119.1 . . ?
C30 C31 H31 119.1 . . ?
C31 C32 C27 117.0(3) . . ?
C31 C32 H32 121.5 . . ?
C27 C32 H32 121.5 . . ?
O2 C33 O1 120.3(3) . . ?
O2 C33 C34 122.6(3) . . ?
O1 C33 C34 117.0(2) . . ?
C33 C34 C35 110.2(2) . . ?
C33 C34 H34A 109.6 . . ?
C35 C34 H34A 109.6 . . ?
C33 C34 H34B 109.6 . . ?
C35 C34 H34B 109.6 . . ?
H34A C34 H34B 108.1 . . ?
C36 C35 C34 113.0(2) . . ?
C36 C35 H35A 109 . . ?
C34 C35 H35A 109 . . ?
C36 C35 H35B 109 . . ?
C34 C35 H35B 109 . . ?
H35A C35 H35B 107.8 . . ?
C35 C36 C37 113.5(2) . . ?
C35 C36 H36A 108.9 . . ?
C37 C36 H36A 108.9 . . ?
C35 C36 H36B 108.9 . . ?
C37 C36 H36B 108.9 . . ?
H36A C36 H36B 107.7 . . ?
C36 C37 C38 113.0(2) . . ?
C36 C37 H37A 109 . . ?
C38 C37 H37A 109 . . ?
C36 C37 H37B 109 . . ?
C38 C37 H37B 109 . . ?
H37A C37 H37B 107.8 . . ?
C39 C38 C37 113.9(3) . . ?
C39 C38 H38A 108.8 . . ?
C37 C38 H38A 108.8 . . ?
C39 C38 H38B 108.8 . . ?
C37 C38 H38B 108.8 . . ?
H38A C38 H38B 107.7 . . ?
C40 C39 C38 114.0(3) . . ?
C40 C39 H39A 108.8 . . ?
C38 C39 H39A 108.8 . . ?
C40 C39 H39B 108.8 . . ?
C38 C39 H39B 108.8 . . ?
H39A C39 H39B 107.7 . . ?
C41 C40 C39 114.7(3) . . ?
C41 C40 H40A 108.6 . . ?
C39 C40 H40A 108.6 . . ?
C41 C40 H40B 108.6 . . ?
C39 C40 H40B 108.6 . . ?
H40A C40 H40B 107.6 . . ?
C40 C41 C42 113.1(3) . . ?
C40 C41 H41A 109 . . ?
C42 C41 H41A 109 . . ?
C40 C41 H41B 109 . . ?
C42 C41 H41B 109 . . ?
H41A C41 H41B 107.8 . . ?
C41 C42 H42A 109.5 . . ?
C41 C42 H42B 109.5 . . ?
H42A C42 H42B 109.5 . . ?
C41 C42 H42C 109.5 . . ?
H42A C42 H42C 109.5 . . ?
H42B C42 H42C 109.5 . . ?
O4 C43 O3 120.9(3) . . ?
O4 C43 C44 122.0(3) . . ?
O3 C43 C44 117.0(2) . . ?
C43 C44 C45 113.1(2) . . ?
C43 C44 H44A 109 . . ?
C45 C44 H44A 109 . . ?
C43 C44 H44B 109 . . ?
C45 C44 H44B 109 . . ?
H44A C44 H44B 107.8 . . ?
C44 C45 C46 114.6(2) . . ?
C44 C45 H45A 108.6 . . ?
C46 C45 H45A 108.6 . . ?
C44 C45 H45B 108.6 . . ?
C46 C45 H45B 108.6 . . ?
H45A C45 H45B 107.6 . . ?
C47 C46 C45 114.3(3) . . ?
C47 C46 H46A 108.7 . . ?
C45 C46 H46A 108.7 . . ?
C47 C46 H46B 108.7 . . ?
C45 C46 H46B 108.7 . . ?
H46A C46 H46B 107.6 . . ?
C46 C47 C48 113.6(3) . . ?
C46 C47 H47A 108.8 . . ?
C48 C47 H47A 108.8 . . ?
C46 C47 H47B 108.8 . . ?
C48 C47 H47B 108.8 . . ?
H47A C47 H47B 107.7 . . ?
C47 C48 C49 113.6(3) . . ?
C47 C48 H48A 108.8 . . ?
C49 C48 H48A 108.8 . . ?
C47 C48 H48B 108.8 . . ?
C49 C48 H48B 108.8 . . ?
H48A C48 H48B 107.7 . . ?
C48 C49 C50 113.6(3) . . ?
C48 C49 H49A 108.8 . . ?
C50 C49 H49A 108.8 . . ?
C48 C49 H49B 108.8 . . ?
C50 C49 H49B 108.8 . . ?
H49A C49 H49B 107.7 . . ?
C51 C50 C49 114.6(3) . . ?
C51 C50 H50A 108.6 . . ?
C49 C50 H50A 108.6 . . ?
C51 C50 H50B 108.6 . . ?
C49 C50 H50B 108.6 . . ?
H50A C50 H50B 107.6 . . ?
C50 C51 C52 112.4(3) . . ?
C50 C51 H51A 109.1 . . ?
C52 C51 H51A 109.1 . . ?
C50 C51 H51B 109.1 . . ?
C52 C51 H51B 109.1 . . ?
H51A C51 H51B 107.9 . . ?
C51 C52 H52A 109.5 . . ?
C51 C52 H52B 109.5 . . ?
H52A C52 H52B 109.5 . . ?
C51 C52 H52C 109.5 . . ?
H52A C52 H52C 109.5 . . ?
H52B C52 H52C 109.5 . . ?

loop_
_geom_bond_atom_site_label_1
_geom_bond_atom_site_label_2
_geom_bond_distance
_geom_bond_site_symmetry_2
_geom_bond_publ_flag
Sn1 O3 2.1020(19) . ?
Sn1 O1 2.1035(18) . ?
Sn1 N7 2.148(2) . ?
Sn1 N3 2.158(2) . ?
Sn1 N1 2.181(2) . ?
Sn1 N5 2.186(2) . ?
Sn1 O2 2.545(2) . ?
N1 C1 1.376(4) . ?
N1 C8 1.377(3) . ?
N2 C2 1.316(4) . ?
N2 C1 1.321(4) . ?
N3 C2 1.382(4) . ?
N3 C3 1.382(4) . ?
N4 C3 1.320(4) . ?
N4 C4 1.327(4) . ?
N5 C5 1.377(4) . ?
N5 C4 1.379(3) . ?
N6 C6 1.316(4) . ?
N6 C5 1.328(3) . ?
N7 C7 1.373(3) . ?
N7 C6 1.383(4) . ?
N8 C8 1.324(4) . ?
N8 C7 1.324(4) . ?
O1 C33 1.293(3) . ?
O2 C33 1.234(3) . ?
O3 C43 1.295(3) . ?
O4 C43 1.236(3) . ?
C1 C10 1.454(4) . ?
C2 C15 1.455(4) . ?
C3 C16 1.453(4) . ?
C4 C21 1.444(4) . ?
C5 C22 1.448(4) . ?
C6 C27 1.451(4) . ?
C7 C28 1.446(4) . ?
C8 C9 1.443(4) . ?
C9 C14 1.385(4) . ?
C9 C10 1.391(4) . ?
C10 C11 1.395(4) . ?
C11 C12 1.376(4) . ?
C11 H11 0.95 . ?
C12 C13 1.405(4) . ?
C12 H12 0.95 . ?
C13 C14 1.383(4) . ?
C13 H13 0.95 . ?
C14 H14 0.95 . ?
C15 C16 1.389(4) . ?
C15 C20 1.392(4) . ?
C16 C17 1.389(4) . ?
C17 C18 1.384(4) . ?
C17 H17 0.95 . ?
C18 C19 1.397(4) . ?
C18 H18 0.95 . ?
C19 C20 1.381(4) . ?
C19 H19 0.95 . ?
C20 H20 0.95 . ?
C21 C26 1.384(4) . ?
C21 C22 1.395(4) . ?
C22 C23 1.394(4) . ?
C23 C24 1.376(4) . ?
C23 H23 0.95 . ?
C24 C25 1.399(4) . ?
C24 H24 0.95 . ?
C25 C26 1.381(4) . ?
C25 H25 0.95 . ?
C26 H26 0.95 . ?
C27 C28 1.387(4) . ?
C27 C32 1.389(4) . ?
C28 C29 1.399(4) . ?
C29 C30 1.382(4) . ?
C29 H29 0.95 . ?
C30 C31 1.393(4) . ?
C30 H30 0.95 . ?
C31 C32 1.381(4) . ?
C31 H31 0.95 . ?
C32 H32 0.95 . ?
C33 C34 1.500(4) . ?
C34 C35 1.530(4) . ?
C34 H34A 0.99 . ?
C34 H34B 0.99 . ?
C35 C36 1.518(4) . ?
C35 H35A 0.99 . ?
C35 H35B 0.99 . ?
C36 C37 1.520(4) . ?
C36 H36A 0.99 . ?
C36 H36B 0.99 . ?
C37 C38 1.521(4) . ?
C37 H37A 0.99 . ?
C37 H37B 0.99 . ?
C38 C39 1.521(4) . ?
C38 H38A 0.99 . ?
C38 H38B 0.99 . ?
C39 C40 1.513(4) . ?
C39 H39A 0.99 . ?
C39 H39B 0.99 . ?
C40 C41 1.512(4) . ?
C40 H40A 0.99 . ?
C40 H40B 0.99 . ?
C41 C42 1.517(4) . ?
C41 H41A 0.99 . ?
C41 H41B 0.99 . ?
C42 H42A 0.98 . ?
C42 H42B 0.98 . ?
C42 H42C 0.98 . ?
C43 C44 1.505(4) . ?
C44 C45 1.518(4) . ?
C44 H44A 0.99 . ?
C44 H44B 0.99 . ?
C45 C46 1.527(4) . ?
C45 H45A 0.99 . ?
C45 H45B 0.99 . ?
C46 C47 1.513(4) . ?
C46 H46A 0.99 . ?
C46 H46B 0.99 . ?
C47 C48 1.516(4) . ?
C47 H47A 0.99 . ?
C47 H47B 0.99 . ?
C48 C49 1.518(4) . ?
C48 H48A 0.99 . ?
C48 H48B 0.99 . ?
C49 C50 1.520(4) . ?
C49 H49A 0.99 . ?
C49 H49B 0.99 . ?
C50 C51 1.516(4) . ?
C50 H50A 0.99 . ?
C50 H50B 0.99 . ?
C51 C52 1.517(5) . ?
C51 H51A 0.99 . ?
C51 H51B 0.99 . ?
C52 H52A 0.98 . ?
C52 H52B 0.98 . ?
C52 H52C 0.98 . ?

loop_
_geom_torsion_atom_site_label_1
_geom_torsion_atom_site_label_2
_geom_torsion_atom_site_label_3
_geom_torsion_atom_site_label_4
_geom_torsion
_geom_torsion_site_symmetry_1
_geom_torsion_site_symmetry_2
_geom_torsion_site_symmetry_3
_geom_torsion_site_symmetry_4
_geom_torsion_publ_flag
O3 Sn1 N1 C1 101.6(2) . . . . ?
O1 Sn1 N1 C1 32.5(3) . . . . ?
N7 Sn1 N1 C1 -169.5(2) . . . . ?
N3 Sn1 N1 C1 -34.2(2) . . . . ?
N5 Sn1 N1 C1 -101.3(2) . . . . ?
O2 Sn1 N1 C1 143.20(19) . . . . ?
O3 Sn1 N1 C8 -48.4(2) . . . . ?
O1 Sn1 N1 C8 -117.6(2) . . . . ?
N7 Sn1 N1 C8 40.5(2) . . . . ?
N3 Sn1 N1 C8 175.8(2) . . . . ?
N5 Sn1 N1 C8 108.7(2) . . . . ?
O2 Sn1 N1 C8 -6.9(3) . . . . ?
O3 Sn1 N3 C2 -33.4(3) . . . . ?
O1 Sn1 N3 C2 -114.3(2) . . . . ?
N7 Sn1 N3 C2 98.4(2) . . . . ?
N1 Sn1 N3 C2 33.3(2) . . . . ?
N5 Sn1 N3 C2 162.9(2) . . . . ?
O2 Sn1 N3 C2 -144.67(19) . . . . ?
O3 Sn1 N3 C3 122.0(2) . . . . ?
O1 Sn1 N3 C3 41.1(2) . . . . ?
N7 Sn1 N3 C3 -106.1(2) . . . . ?
N1 Sn1 N3 C3 -171.3(2) . . . . ?
N5 Sn1 N3 C3 -41.6(2) . . . . ?
O2 Sn1 N3 C3 10.8(3) . . . . ?
O3 Sn1 N5 C5 30.2(3) . . . . ?
O1 Sn1 N5 C5 99.7(2) . . . . ?
N7 Sn1 N5 C5 -37.0(2) . . . . ?
N3 Sn1 N5 C5 -172.5(2) . . . . ?
N1 Sn1 N5 C5 -105.4(2) . . . . ?
O2 Sn1 N5 C5 43.7(2) . . . . ?
O3 Sn1 N5 C4 -116.5(2) . . . . ?
O1 Sn1 N5 C4 -46.9(2) . . . . ?
N7 Sn1 N5 C4 176.4(2) . . . . ?
N3 Sn1 N5 C4 40.9(2) . . . . ?
N1 Sn1 N5 C4 108.0(2) . . . . ?
O2 Sn1 N5 C4 -102.9(2) . . . . ?
O3 Sn1 N7 C7 44.2(2) . . . . ?
O1 Sn1 N7 C7 125.7(2) . . . . ?
N3 Sn1 N7 C7 -101.8(2) . . . . ?
N1 Sn1 N7 C7 -37.0(2) . . . . ?
N5 Sn1 N7 C7 -166.2(2) . . . . ?
O2 Sn1 N7 C7 118.8(2) . . . . ?
O3 Sn1 N7 C6 -117.4(2) . . . . ?
O1 Sn1 N7 C6 -35.9(3) . . . . ?
N3 Sn1 N7 C6 96.6(2) . . . . ?
N1 Sn1 N7 C6 161.4(2) . . . . ?
N5 Sn1 N7 C6 32.3(2) . . . . ?
O2 Sn1 N7 C6 -42.8(2) . . . . ?
O3 Sn1 O1 C33 74.31(17) . . . . ?
N7 Sn1 O1 C33 -7.9(2) . . . . ?
N3 Sn1 O1 C33 -153.61(17) . . . . ?
N1 Sn1 O1 C33 142.02(17) . . . . ?
N5 Sn1 O1 C33 -74.68(17) . . . . ?
O2 Sn1 O1 C33 0.38(15) . . . . ?
O3 Sn1 O2 C33 -96.06(17) . . . . ?
O1 Sn1 O2 C33 -0.40(16) . . . . ?
N7 Sn1 O2 C33 173.43(17) . . . . ?
N3 Sn1 O2 C33 37.4(2) . . . . ?
N1 Sn1 O2 C33 -138.95(18) . . . . ?
N5 Sn1 O2 C33 91.60(17) . . . . ?
O1 Sn1 O3 C43 72.33(17) . . . . ?
N7 Sn1 O3 C43 -154.24(18) . . . . ?
N3 Sn1 O3 C43 -8.9(2) . . . . ?
N1 Sn1 O3 C43 -74.64(17) . . . . ?
N5 Sn1 O3 C43 140.91(18) . . . . ?
O2 Sn1 O3 C43 127.44(17) . . . . ?
C2 N2 C1 N1 -0.9(5) . . . . ?
C2 N2 C1 C10 178.8(3) . . . . ?
C8 N1 C1 N2 -179.8(3) . . . . ?
Sn1 N1 C1 N2 26.7(4) . . . . ?
C8 N1 C1 C10 0.5(3) . . . . ?
Sn1 N1 C1 C10 -153.00(18) . . . . ?
C1 N2 C2 N3 0.0(5) . . . . ?
C1 N2 C2 C15 179.4(3) . . . . ?
C3 N3 C2 N2 176.4(3) . . . . ?
Sn1 N3 C2 N2 -25.3(4) . . . . ?
C3 N3 C2 C15 -3.1(3) . . . . ?
Sn1 N3 C2 C15 155.17(18) . . . . ?
C4 N4 C3 N3 3.1(4) . . . . ?
C4 N4 C3 C16 -170.9(3) . . . . ?
C2 N3 C3 N4 -170.7(3) . . . . ?
Sn1 N3 C3 N4 30.2(4) . . . . ?
C2 N3 C3 C16 4.0(3) . . . . ?
Sn1 N3 C3 C16 -155.05(18) . . . . ?
C3 N4 C4 N5 -3.5(4) . . . . ?
C3 N4 C4 C21 175.7(3) . . . . ?
C5 N5 C4 N4 179.9(3) . . . . ?
Sn1 N5 C4 N4 -28.8(4) . . . . ?
C5 N5 C4 C21 0.7(3) . . . . ?
Sn1 N5 C4 C21 151.95(18) . . . . ?
C6 N6 C5 N5 -1.7(4) . . . . ?
C6 N6 C5 C22 179.9(3) . . . . ?
C4 N5 C5 N6 -178.0(3) . . . . ?
Sn1 N5 C5 N6 31.3(4) . . . . ?
C4 N5 C5 C22 0.5(3) . . . . ?
Sn1 N5 C5 C22 -150.10(18) . . . . ?
C5 N6 C6 N7 -5.0(5) . . . . ?
C5 N6 C6 C27 171.9(3) . . . . ?
C7 N7 C6 N6 176.3(3) . . . . ?
Sn1 N7 C6 N6 -19.8(4) . . . . ?
C7 N7 C6 C27 -0.9(3) . . . . ?
Sn1 N7 C6 C27 162.96(18) . . . . ?
C8 N8 C7 N7 7.4(5) . . . . ?
C8 N8 C7 C28 -166.9(3) . . . . ?
C6 N7 C7 N8 -173.1(3) . . . . ?
Sn1 N7 C7 N8 22.5(4) . . . . ?
C6 N7 C7 C28 1.8(3) . . . . ?
Sn1 N7 C7 C28 -162.57(18) . . . . ?
C7 N8 C8 N1 -2.1(5) . . . . ?
C7 N8 C8 C9 173.5(3) . . . . ?
C1 N1 C8 N8 174.1(3) . . . . ?
Sn1 N1 C8 N8 -31.2(4) . . . . ?
C1 N1 C8 C9 -1.9(3) . . . . ?
Sn1 N1 C8 C9 152.76(18) . . . . ?
N8 C8 C9 C14 6.4(5) . . . . ?
N1 C8 C9 C14 -177.4(3) . . . . ?
N8 C8 C9 C10 -173.6(3) . . . . ?
N1 C8 C9 C10 2.7(3) . . . . ?
C14 C9 C10 C11 -0.5(4) . . . . ?
C8 C9 C10 C11 179.4(3) . . . . ?
C14 C9 C10 C1 177.8(3) . . . . ?
C8 C9 C10 C1 -2.3(3) . . . . ?
N2 C1 C10 C9 -178.6(3) . . . . ?
N1 C1 C10 C9 1.2(3) . . . . ?
N2 C1 C10 C11 -0.6(5) . . . . ?
N1 C1 C10 C11 179.1(3) . . . . ?
C9 C10 C11 C12 0.0(4) . . . . ?
C1 C10 C11 C12 -177.7(3) . . . . ?
C10 C11 C12 C13 0.3(4) . . . . ?
C11 C12 C13 C14 -0.1(5) . . . . ?
C12 C13 C14 C9 -0.4(4) . . . . ?
C10 C9 C14 C13 0.7(4) . . . . ?
C8 C9 C14 C13 -179.3(3) . . . . ?
N2 C2 C15 C16 -178.5(3) . . . . ?
N3 C2 C15 C16 1.0(3) . . . . ?
N2 C2 C15 C20 2.0(5) . . . . ?
N3 C2 C15 C20 -178.4(3) . . . . ?
C20 C15 C16 C17 1.0(4) . . . . ?
C2 C15 C16 C17 -178.5(3) . . . . ?
C20 C15 C16 C3 -179.1(3) . . . . ?
C2 C15 C16 C3 1.4(3) . . . . ?
N4 C3 C16 C15 171.7(3) . . . . ?
N3 C3 C16 C15 -3.4(3) . . . . ?
N4 C3 C16 C17 -8.5(5) . . . . ?
N3 C3 C16 C17 176.5(3) . . . . ?
C15 C16 C17 C18 1.4(4) . . . . ?
C3 C16 C17 C18 -178.4(3) . . . . ?
C16 C17 C18 C19 -2.5(4) . . . . ?
C17 C18 C19 C20 1.1(5) . . . . ?
C18 C19 C20 C15 1.4(4) . . . . ?
C16 C15 C20 C19 -2.4(4) . . . . ?
C2 C15 C20 C19 177.0(3) . . . . ?
N4 C4 C21 C26 0.5(5) . . . . ?
N5 C4 C21 C26 179.8(3) . . . . ?
N4 C4 C21 C22 179.1(3) . . . . ?
N5 C4 C21 C22 -1.6(3) . . . . ?
C26 C21 C22 C23 2.1(4) . . . . ?
C4 C21 C22 C23 -176.7(3) . . . . ?
C26 C21 C22 C5 -179.4(3) . . . . ?
C4 C21 C22 C5 1.9(3) . . . . ?
N6 C5 C22 C23 -4.6(5) . . . . ?
N5 C5 C22 C23 176.8(3) . . . . ?
N6 C5 C22 C21 177.1(3) . . . . ?
N5 C5 C22 C21 -1.5(3) . . . . ?
C21 C22 C23 C24 0.4(4) . . . . ?
C5 C22 C23 C24 -177.7(3) . . . . ?
C22 C23 C24 C25 -1.9(4) . . . . ?
C23 C24 C25 C26 1.0(4) . . . . ?
C24 C25 C26 C21 1.5(4) . . . . ?
C22 C21 C26 C25 -3.0(4) . . . . ?
C4 C21 C26 C25 175.4(3) . . . . ?
N6 C6 C27 C28 -177.8(3) . . . . ?
N7 C6 C27 C28 -0.3(3) . . . . ?
N6 C6 C27 C32 0.5(5) . . . . ?
N7 C6 C27 C32 177.9(3) . . . . ?
C32 C27 C28 C29 -0.2(4) . . . . ?
C6 C27 C28 C29 178.2(3) . . . . ?
C32 C27 C28 C7 -177.1(3) . . . . ?
C6 C27 C28 C7 1.4(3) . . . . ?
N8 C7 C28 C27 173.2(3) . . . . ?
N7 C7 C28 C27 -2.0(3) . . . . ?
N8 C7 C28 C29 -3.1(5) . . . . ?
N7 C7 C28 C29 -178.4(3) . . . . ?
C27 C28 C29 C30 0.8(4) . . . . ?
C7 C28 C29 C30 176.7(3) . . . . ?
C28 C29 C30 C31 -0.8(4) . . . . ?
C29 C30 C31 C32 0.3(5) . . . . ?
C30 C31 C32 C27 0.2(4) . . . . ?
C28 C27 C32 C31 -0.3(4) . . . . ?
C6 C27 C32 C31 -178.3(3) . . . . ?
Sn1 O2 C33 O1 0.6(2) . . . . ?
Sn1 O2 C33 C34 -174.9(3) . . . . ?
Sn1 O1 C33 O2 -0.8(3) . . . . ?
Sn1 O1 C33 C34 175.0(2) . . . . ?
O2 C33 C34 C35 87.6(3) . . . . ?
O1 C33 C34 C35 -88.0(3) . . . . ?
C33 C34 C35 C36 174.0(2) . . . . ?
C34 C35 C36 C37 170.2(3) . . . . ?
C35 C36 C37 C38 -176.0(3) . . . . ?
C36 C37 C38 C39 177.1(3) . . . . ?
C37 C38 C39 C40 -179.3(3) . . . . ?
C38 C39 C40 C41 -178.7(3) . . . . ?
C39 C40 C41 C42 -176.7(3) . . . . ?
Sn1 O3 C43 O4 -1.4(3) . . . . ?
Sn1 O3 C43 C44 176.6(2) . . . . ?
O4 C43 C44 C45 -31.2(4) . . . . ?
O3 C43 C44 C45 150.9(3) . . . . ?
C43 C44 C45 C46 175.3(3) . . . . ?
C44 C45 C46 C47 -61.9(4) . . . . ?
C45 C46 C47 C48 -169.1(3) . . . . ?
C46 C47 C48 C49 -175.5(3) . . . . ?
C47 C48 C49 C50 -176.3(3) . . . . ?
C48 C49 C50 C51 -176.5(3) . . . . ?
C49 C50 C51 C52 -179.0(3) . . . . ?
